data_7706391
loop_
_publ_author_name
'Xi, Jing'
'Ma, Xiufang'
'Cen, Peipei'
'Wu, Yuewei'
'Zhang, Yi-Quan'
'Guo, Yan'
'Yang, Jinhui'
'Chen, Lei'
'Liu, Xiangyu'

_publ_section_title
;
 Regulating the magnetic dynamics of mononuclear \b-diketone Dy(iii)
 single-molecule magnets through the substitution effect on capping
 N-donor coligands.
;
_journal_issue 6
_journal_name_full 'Dalton transactions (Cambridge, England : 2003)'
_journal_page_first 2102
_journal_page_last 2111
_journal_paper_doi 10.1039/d0dt03780j
_journal_volume 50
_journal_year 2021
_chemical_absolute_configuration unk
_chemical_formula_moiety 'C52 H31 Br Dy F9 N2 O6'
_chemical_formula_sum 'C52 H31 Br Dy F9 N2 O6'
_chemical_formula_weight 1193.20
_space_group_crystal_system orthorhombic
_space_group_IT_number 29
_space_group_name_Hall 'P 2c -2ac'
_space_group_name_H-M_alt 'P c a 21'
_atom_sites_solution_hydrogens geom
_atom_sites_solution_primary heavy
_audit_creation_date 2020-12-22
_audit_creation_method
;
Olex2 1.2
(compiled 2018.05.29 svn.r3508 for OlexSys, GUI svn.r5506)
;
_audit_update_record
;
2021-01-05 deposited with the CCDC.	2021-01-11 downloaded from the CCDC.
;
_cell_angle_alpha 90
_cell_angle_beta 90
_cell_angle_gamma 90
_cell_formula_units_Z 4
_cell_length_a 20.699(5)
_cell_length_b 11.435(3)
_cell_length_c 20.275(5)
_cell_measurement_reflns_used 9919
_cell_measurement_temperature 296.15
_cell_measurement_theta_max 25.95
_cell_measurement_theta_min 2.65
_cell_volume 4799(2)
_computing_molecular_graphics 'Olex2 (Dolomanov et al., 2009)'
_computing_publication_material 'Olex2 (Dolomanov et al., 2009)'
_computing_structure_refinement 'ShelXL (Sheldrick, 2015)'
_computing_structure_solution 'ShelXS (Sheldrick, 2008)'
_diffrn_ambient_temperature 296.15
_diffrn_measured_fraction_theta_full 0.995
_diffrn_measured_fraction_theta_max 0.995
_diffrn_measurement_device_type 'Bruker APEX-II CCD'
_diffrn_measurement_method '\f and \w scans'
_diffrn_radiation_type MoK\a
_diffrn_radiation_wavelength 0.71073
_diffrn_reflns_av_R_equivalents 0.0421
_diffrn_reflns_av_unetI/netI 0.0479
_diffrn_reflns_Laue_measured_fraction_full 0.995
_diffrn_reflns_Laue_measured_fraction_max 0.995
_diffrn_reflns_limit_h_max 24
_diffrn_reflns_limit_h_min -26
_diffrn_reflns_limit_k_max 14
_diffrn_reflns_limit_k_min -14
_diffrn_reflns_limit_l_max 26
_diffrn_reflns_limit_l_min -26
_diffrn_reflns_number 43228
_diffrn_reflns_point_group_measured_fraction_full 0.979
_diffrn_reflns_point_group_measured_fraction_max 0.962
_diffrn_reflns_theta_full 25.242
_diffrn_reflns_theta_max 27.439
_diffrn_reflns_theta_min 2.035
_diffrn_standards_number 0
_exptl_absorpt_coefficient_mu 2.477
_exptl_absorpt_correction_T_max 0.7456
_exptl_absorpt_correction_T_min 0.5609
_exptl_absorpt_correction_type multi-scan
_exptl_absorpt_process_details
;
 SADABS 2016/2: Krause, L., Herbst-Irmer, R., Sheldrick G.M. & Stalke D.,
 J. Appl. Cryst. 48 (2015) 3-10
;
_exptl_crystal_colour colourless
_exptl_crystal_colour_primary colourless
_exptl_crystal_density_diffrn 1.651
_exptl_crystal_description block
_exptl_crystal_F_000 2348
_exptl_crystal_size_max 0.12
_exptl_crystal_size_mid 0.11
_exptl_crystal_size_min 0.1
_refine_diff_density_max 0.791
_refine_diff_density_min -0.578
_refine_diff_density_rms 0.058
_refine_ls_abs_structure_details
;
 Flack x determined using 3264 quotients [(I+)-(I-)]/[(I+)+(I-)]
 (Parsons, Flack and Wagner, Acta Cryst. B69 (2013) 249-259).
;
_refine_ls_abs_structure_Flack -0.011(5)
_refine_ls_extinction_method none
_refine_ls_goodness_of_fit_ref 1.011
_refine_ls_hydrogen_treatment constr
_refine_ls_matrix_type full
_refine_ls_number_parameters 700
_refine_ls_number_reflns 10550
_refine_ls_number_restraints 259
_refine_ls_restrained_S_all 1.034
_refine_ls_R_factor_all 0.0502
_refine_ls_R_factor_gt 0.0322
_refine_ls_shift/su_max 0.004
_refine_ls_shift/su_mean 0.000
_refine_ls_structure_factor_coef Fsqd
_refine_ls_weighting_details 'w=1/[\s^2^(Fo^2^)+(0.0355P)^2^+0.5336P] where P=(Fo^2^+2Fc^2^)/3'
_refine_ls_weighting_scheme calc
_refine_ls_wR_factor_gt 0.0709
_refine_ls_wR_factor_ref 0.0780
_reflns_Friedel_coverage 0.879
_reflns_Friedel_fraction_full 0.962
_reflns_Friedel_fraction_max 0.926
_reflns_number_gt 8217
_reflns_number_total 10550
_reflns_threshold_expression 'I > 2\s(I)'
_cod_data_source_file d0dt03780j2.cif
_cod_data_source_block 1
_cod_depositor_comments 'Adding full bibliography for 7706390--7706394.cif.'
_cod_original_cell_volume 4799.0(19)
_cod_database_code 7706391
_shelx_shelxl_version_number 2018/3
_shelx_space_group_comment
;
The symmetry employed for this shelxl refinement is uniquely defined
by the following loop, which should always be used as a source of
symmetry information in preference to the above space-group names.
They are only intended as comments.
;
_shelx_estimated_absorpt_t_max 0.790
_shelx_estimated_absorpt_t_min 0.755
_olex2_refinement_description
;
1. Fixed Uiso
 At 1.2 times of:
  All C(H) groups
2. Restrained distances
 F3A-C1 \\sim F3-C1 \\sim F1A-C1 \\sim F1-C1 \\sim F2A-C1 \\sim F2-C1
 with sigma of 0.02
 F3A-F2A \\sim F3A-F1A \\sim F2A-F1A
 with sigma of 0.02
 F1A-C2 \\sim F3A-C2 \\sim F2A-C2
 with sigma of 0.02
 F3-F2 \\sim F3-F1 \\sim F2-F1
 with sigma of 0.02
 F3-C2 \\sim F2-C2 \\sim F1-C2
 with sigma of 0.02
 F9A-C29 \\sim F9-C29 \\sim F8A-C29 \\sim F8-C29 \\sim F7A-C29 \\sim F7-C29
 with sigma of 0.02
 F9A-F8A \\sim F9A-F7A \\sim F8A-F7A
 with sigma of 0.02
 F8A-C30 \\sim F7A-C30 \\sim F9A-C30
 with sigma of 0.02
 F9-F7 \\sim F8-F7 \\sim F9-F8
 with sigma of 0.02
 F9-C30 \\sim F8-C30 \\sim F7-C30
 with sigma of 0.02
 F6A-F4A \\sim F6A-F5A \\sim F5A-F4A
 with sigma of 0.02
 F6A-C16 \\sim F5A-C16 \\sim F4A-C16
 with sigma of 0.02
 F6-F5 \\sim F5-F4 \\sim F6-F4
 with sigma of 0.02
 F5-C16 \\sim F6-C16 \\sim F4-C16
 with sigma of 0.02
3. Rigid body (RIGU) restrains
 C4, C5, C6, C7, C8, C11, C12, C13, C14, C9, C10
 with sigma for 1-2 distances of 0.001 and sigma for 1-3 distances of 0.002
 C4
 with sigma for 1-2 distances of 0.001 and sigma for 1-3 distances of 0.002
 C1, F3, F2, F1
 with sigma for 1-2 distances of 0.001 and sigma for 1-3 distances of 0.002
 C1, F3A, F2A, F1A
 with sigma for 1-2 distances of 0.001 and sigma for 1-3 distances of 0.002
 F8A, C29, F9A, F7A
 with sigma for 1-2 distances of 0.001 and sigma for 1-3 distances of 0.002
 C29, F7, F8, F9
 with sigma for 1-2 distances of 0.001 and sigma for 1-3 distances of 0.002
 C15, F6, F4, F5
 with sigma for 1-2 distances of 0.001 and sigma for 1-3 distances of 0.002
 F6A, C15, F5A, F4A
 with sigma for 1-2 distances of 0.001 and sigma for 1-3 distances of 0.002
4. Others
 Sof(F1A)=Sof(F3A)=Sof(F2A)=1-FVAR(1)
 Sof(F1)=Sof(F2)=Sof(F3)=FVAR(1)
 Sof(F5A)=Sof(F6A)=Sof(F4A)=1-FVAR(2)
 Sof(F4)=Sof(F5)=Sof(F6)=FVAR(2)
 Sof(F9A)=Sof(F7A)=Sof(F8A)=1-FVAR(3)
 Sof(F7)=Sof(F8)=Sof(F9)=FVAR(3)
5.a Aromatic/amide H refined with riding coordinates:
 C3(H3), C10(H10), C6(H6), C7(H7), C14(H14), C13(H13), C12(H12), C11(H11),
 C17(H17), C20(H20), C23(H23), C24(H24), C25(H25), C26(H26), C27(H27), C28(H28),
  C31(H31), C34(H34), C37(H37), C38(H38), C39(H39), C40(H40), C41(H41),
 C42(H42), C43(H43), C45(H45), C46(H46), C49(H49), C50(H50), C51(H51), C52(H52)
5.b Naphthalene refined as free rotating group:
 C10(C5,C6,C7,C8,C9,C14,C13,C12,C11)
;
_olex2_submission_special_instructions 'No special instructions were received'

loop_
_space_group_symop_operation_xyz
'x, y, z'
'-x, -y, z+1/2'
'-x+1/2, y, z+1/2'
'x+1/2, -y, z'

loop_
_atom_site_label
_atom_site_type_symbol
_atom_site_fract_x
_atom_site_fract_y
_atom_site_fract_z
_atom_site_U_iso_or_equiv
_atom_site_adp_type
_atom_site_occupancy
_atom_site_site_symmetry_order
_atom_site_calc_flag
_atom_site_refinement_flags_posn
_atom_site_refinement_flags_adp
_atom_site_refinement_flags_occupancy
_atom_site_disorder_assembly
_atom_site_disorder_group
Dy1 Dy 0.55333(2) 0.35923(2) 0.49525(2) 0.04370(8) Uani 1 1 d . . . . .
Br1 Br 0.33730(7) 0.38039(16) 0.70198(7) 0.1442(6) Uani 1 1 d . . . . .
F1 F 0.5018(9) -0.0312(9) 0.6474(7) 0.149(6) Uani 0.72(2) 1 d D U P A 1
F2 F 0.5608(6) 0.0853(19) 0.7057(6) 0.159(7) Uani 0.72(2) 1 d D U P A 1
F3 F 0.4688(6) 0.1345(11) 0.6727(8) 0.137(6) Uani 0.72(2) 1 d D U P A 1
F4 F 0.6340(10) 0.6147(11) 0.6825(5) 0.138(6) Uani 0.73(2) 1 d D U P B 1
F5 F 0.5921(5) 0.7179(10) 0.6093(7) 0.122(5) Uani 0.73(2) 1 d D U P B 1
F6 F 0.6928(6) 0.7222(9) 0.6221(7) 0.092(3) Uani 0.73(2) 1 d D U P B 1
F7 F 0.6095(4) 0.2637(10) 0.2738(4) 0.111(3) Uani 0.768(16) 1 d D U P C 1
F8 F 0.5355(5) 0.3787(8) 0.2481(4) 0.109(4) Uani 0.768(16) 1 d D U P C 1
F9 F 0.5199(8) 0.2002(13) 0.2347(5) 0.174(6) Uani 0.768(16) 1 d D U P C 1
O1 O 0.5461(2) 0.2390(5) 0.5878(2) 0.0638(13) Uani 1 1 d . . . . .
O2 O 0.60467(19) 0.1868(4) 0.4685(2) 0.0545(11) Uani 1 1 d . . . . .
O3 O 0.6006(2) 0.4805(4) 0.5745(2) 0.0581(11) Uani 1 1 d . . . . .
O4 O 0.65436(18) 0.4111(4) 0.4584(2) 0.0523(10) Uani 1 1 d . . . . .
O5 O 0.5415(2) 0.3506(4) 0.3812(2) 0.0528(11) Uani 1 1 d . . . . .
O6 O 0.46287(18) 0.2434(4) 0.4723(2) 0.0531(11) Uani 1 1 d . . . . .
N1 N 0.4615(2) 0.4636(6) 0.5533(3) 0.0631(16) Uani 1 1 d . . . . .
N2 N 0.5280(3) 0.5665(5) 0.4560(3) 0.0617(15) Uani 1 1 d . . . . .
C1 C 0.5230(5) 0.0768(8) 0.6561(5) 0.096(2) Uani 1 1 d D U . . .
C2 C 0.5522(4) 0.1284(7) 0.5930(4) 0.068(2) Uani 1 1 d D . . . .
C3 C 0.5813(4) 0.0509(7) 0.5522(4) 0.074(2) Uani 1 1 d . . . . .
H3 H 0.582391 -0.027503 0.564449 0.089 Uiso 1 1 calc R . . . .
C4 C 0.6105(3) 0.0847(5) 0.4907(6) 0.0582(14) Uani 1 1 d . U . . .
C10 C 0.66203(19) 0.0255(3) 0.38555(19) 0.0700(18) Uani 1 1 d . U . . .
H10 H 0.643009 0.090618 0.366082 0.084 Uiso 1 1 calc R . . . .
C5 C 0.64951(19) -0.0006(3) 0.45127(19) 0.0614(15) Uani 1 1 d G U . . .
C6 C 0.6779(2) -0.0979(4) 0.48038(18) 0.083(2) Uani 1 1 d G U . . .
H6 H 0.669559 -0.115364 0.524349 0.100 Uiso 1 1 calc R . . . .
C7 C 0.7189(2) -0.1690(3) 0.4438(2) 0.089(2) Uani 1 1 d G U . . .
H7 H 0.737925 -0.234121 0.463229 0.107 Uiso 1 1 calc R . . . .
C8 C 0.73143(16) -0.1429(3) 0.37804(19) 0.078(2) Uani 1 1 d G U . . .
C9 C 0.70299(17) -0.0456(3) 0.34893(17) 0.0758(19) Uani 1 1 d G U . . .
C14 C 0.7155(3) -0.0195(4) 0.28321(17) 0.126(4) Uani 1 1 d G U . . .
H14 H 0.696495 0.045598 0.263741 0.151 Uiso 1 1 calc R . . . .
C13 C 0.7565(3) -0.0906(5) 0.24659(19) 0.155(5) Uani 1 1 d G U . . .
H13 H 0.764862 -0.073156 0.202618 0.186 Uiso 1 1 calc R . . . .
C12 C 0.7849(3) -0.1879(5) 0.2757(2) 0.126(4) Uani 1 1 d G U . . .
H12 H 0.812320 -0.235526 0.251189 0.151 Uiso 1 1 calc R . . . .
C11 C 0.7724(2) -0.2141(4) 0.3414(2) 0.102(3) Uani 1 1 d G U . . .
H11 H 0.791414 -0.279143 0.360883 0.122 Uiso 1 1 calc R . . . .
C15 C 0.6448(5) 0.6462(8) 0.6243(4) 0.0805(18) Uani 1 1 d . U . . .
C16 C 0.6476(3) 0.5487(6) 0.5726(3) 0.0539(16) Uani 1 1 d D . . . .
C17 C 0.6989(3) 0.5493(6) 0.5291(4) 0.0574(17) Uani 1 1 d . . . . .
H17 H 0.733290 0.599718 0.537074 0.069 Uiso 1 1 calc R . . . .
C18 C 0.7012(3) 0.4767(5) 0.4732(3) 0.0472(15) Uani 1 1 d . . . . .
C19 C 0.7567(3) 0.4769(5) 0.4276(3) 0.0472(14) Uani 1 1 d . . . . .
C20 C 0.7511(3) 0.4166(6) 0.3688(4) 0.0575(16) Uani 1 1 d . . . . .
H20 H 0.711747 0.382670 0.357797 0.069 Uiso 1 1 calc R . . . .
C21 C 0.8033(3) 0.4053(6) 0.3253(3) 0.0560(16) Uani 1 1 d . . . . .
C22 C 0.8631(3) 0.4562(7) 0.3416(4) 0.0576(19) Uani 1 1 d . . . . .
C23 C 0.8685(3) 0.5184(6) 0.4006(4) 0.0621(18) Uani 1 1 d . . . . .
H23 H 0.907654 0.553574 0.411376 0.075 Uiso 1 1 calc R . . . .
C24 C 0.8173(3) 0.5284(6) 0.4427(4) 0.0564(16) Uani 1 1 d . . . . .
H24 H 0.822242 0.569662 0.481918 0.068 Uiso 1 1 calc R . . . .
C25 C 0.7980(4) 0.3420(8) 0.2648(4) 0.080(2) Uani 1 1 d . . . . .
H25 H 0.758295 0.310683 0.252800 0.096 Uiso 1 1 calc R . . . .
C26 C 0.8498(5) 0.3265(10) 0.2244(5) 0.100(3) Uani 1 1 d . . . . .
H26 H 0.846069 0.281208 0.186474 0.120 Uiso 1 1 calc R . . . .
C27 C 0.9100(5) 0.3808(10) 0.2410(6) 0.099(3) Uani 1 1 d . . . . .
H27 H 0.944849 0.374622 0.212212 0.119 Uiso 1 1 calc R . . . .
C28 C 0.9168(4) 0.4407(8) 0.2977(4) 0.075(2) Uani 1 1 d . . . . .
H28 H 0.956741 0.472400 0.308625 0.090 Uiso 1 1 calc R . . . .
C29 C 0.5453(4) 0.2735(7) 0.2754(4) 0.0748(17) Uani 1 1 d D U . . .
C30 C 0.5195(3) 0.2694(6) 0.3459(3) 0.0572(16) Uani 1 1 d D . . . .
C31 C 0.4775(3) 0.1818(7) 0.3630(3) 0.0617(18) Uani 1 1 d . . . . .
H31 H 0.466928 0.125718 0.331662 0.074 Uiso 1 1 calc R . . . .
C32 C 0.4500(3) 0.1735(6) 0.4259(4) 0.0530(16) Uani 1 1 d . . . . .
C33 C 0.4036(3) 0.0764(6) 0.4426(4) 0.0529(15) Uani 1 1 d . . . . .
C34 C 0.3838(3) 0.0637(6) 0.5053(5) 0.064(2) Uani 1 1 d . . . . .
H34 H 0.399201 0.115548 0.536936 0.076 Uiso 1 1 calc R . . . .
C35 C 0.3398(3) -0.0270(6) 0.5255(4) 0.0605(17) Uani 1 1 d . . . . .
C36 C 0.3159(3) -0.1028(5) 0.4773(4) 0.057(2) Uani 1 1 d . . . . .
C37 C 0.3375(4) -0.0879(7) 0.4113(4) 0.068(2) Uani 1 1 d . . . . .
H37 H 0.322333 -0.138705 0.379030 0.082 Uiso 1 1 calc R . . . .
C38 C 0.3791(3) -0.0033(6) 0.3938(4) 0.0615(17) Uani 1 1 d . . . . .
H38 H 0.391947 0.003854 0.350031 0.074 Uiso 1 1 calc R . . . .
C39 C 0.3202(5) -0.0417(8) 0.5914(4) 0.081(3) Uani 1 1 d . . . . .
H39 H 0.337475 0.006063 0.624139 0.097 Uiso 1 1 calc R . . . .
C40 C 0.2759(5) -0.1258(7) 0.6078(5) 0.085(3) Uani 1 1 d . . . . .
H40 H 0.262588 -0.134214 0.651322 0.102 Uiso 1 1 calc R . . . .
C41 C 0.2506(4) -0.1994(7) 0.5587(5) 0.080(2) Uani 1 1 d . . . . .
H41 H 0.220456 -0.256266 0.569934 0.096 Uiso 1 1 calc R . . . .
C42 C 0.2698(3) -0.1883(5) 0.4955(6) 0.0726(17) Uani 1 1 d . . . . .
H42 H 0.252501 -0.237326 0.463454 0.087 Uiso 1 1 calc R . . . .
C43 C 0.4282(4) 0.4088(9) 0.5993(4) 0.077(2) Uani 1 1 d . . . . .
H43 H 0.436166 0.329814 0.606783 0.093 Uiso 1 1 calc R . . . .
C44 C 0.3808(4) 0.4658(11) 0.6377(5) 0.091(3) Uani 1 1 d . . . . .
C45 C 0.3684(5) 0.5788(12) 0.6255(6) 0.099(4) Uani 1 1 d . . . . .
H45 H 0.336020 0.617290 0.648816 0.118 Uiso 1 1 calc R . . . .
C46 C 0.4034(5) 0.6374(9) 0.5786(6) 0.093(3) Uani 1 1 d . . . . .
H46 H 0.395964 0.716587 0.571475 0.111 Uiso 1 1 calc R . . . .
C47 C 0.4497(3) 0.5798(7) 0.5418(4) 0.066(2) Uani 1 1 d . . . . .
C48 C 0.4870(3) 0.6341(5) 0.4913(8) 0.0716(19) Uani 1 1 d . . . . .
C49 C 0.4814(4) 0.7549(7) 0.4715(6) 0.100(4) Uani 1 1 d . . . . .
H49 H 0.453137 0.803977 0.494035 0.120 Uiso 1 1 calc R . . . .
C50 C 0.5167(5) 0.7983(9) 0.4205(7) 0.114(4) Uani 1 1 d . . . . .
H50 H 0.513501 0.877267 0.410159 0.137 Uiso 1 1 calc R . . . .
C51 C 0.5557(5) 0.7308(9) 0.3852(7) 0.101(4) Uani 1 1 d . . . . .
H51 H 0.578028 0.759630 0.348838 0.122 Uiso 1 1 calc R . . . .
C52 C 0.5616(4) 0.6120(7) 0.4056(5) 0.072(2) Uani 1 1 d . . . . .
H52 H 0.590170 0.563788 0.382862 0.086 Uiso 1 1 calc R . . . .
F1A F 0.4677(11) 0.034(4) 0.6544(17) 0.150(13) Uani 0.28(2) 1 d D U P A 2
F3A F 0.520(2) 0.151(2) 0.7049(12) 0.152(15) Uani 0.28(2) 1 d D U P A 2
F2A F 0.5551(13) -0.006(3) 0.6845(14) 0.122(12) Uani 0.28(2) 1 d D U P A 2
F5A F 0.5881(12) 0.653(3) 0.6510(16) 0.106(8) Uani 0.27(2) 1 d D U P B 2
F6A F 0.6742(19) 0.734(2) 0.616(2) 0.109(11) Uani 0.27(2) 1 d D U P B 2
F4A F 0.6793(16) 0.589(2) 0.6821(10) 0.098(7) Uani 0.27(2) 1 d D U P B 2
F9A F 0.5667(15) 0.1659(19) 0.2600(11) 0.091(8) Uani 0.232(16) 1 d D U P C 2
F7A F 0.5947(15) 0.340(3) 0.2669(14) 0.129(11) Uani 0.232(16) 1 d D U P C 2
F8A F 0.5033(12) 0.293(3) 0.2326(10) 0.106(9) Uani 0.232(16) 1 d D U P C 2

loop_
_atom_site_aniso_label
_atom_site_aniso_U_11
_atom_site_aniso_U_22
_atom_site_aniso_U_33
_atom_site_aniso_U_23
_atom_site_aniso_U_13
_atom_site_aniso_U_12
Dy1 0.04043(12) 0.04245(13) 0.04821(14) -0.0054(2) -0.00171(19) -0.00300(9)
Br1 0.1053(9) 0.2129(16) 0.1143(10) -0.0008(9) 0.0480(8) 0.0023(9)
F1 0.199(15) 0.102(6) 0.145(9) 0.029(6) 0.063(9) -0.044(7)
F2 0.173(9) 0.209(18) 0.094(7) 0.069(9) -0.019(6) -0.036(11)
F3 0.137(7) 0.137(9) 0.138(11) 0.043(8) 0.068(7) -0.001(7)
F4 0.233(17) 0.117(9) 0.064(4) -0.019(4) 0.020(6) -0.075(10)
F5 0.135(6) 0.101(7) 0.131(9) -0.054(6) 0.014(6) 0.018(5)
F6 0.119(6) 0.079(5) 0.078(7) -0.030(4) 0.003(5) -0.040(4)
F7 0.098(3) 0.150(9) 0.084(5) 0.013(6) 0.038(4) 0.035(4)
F8 0.139(8) 0.118(5) 0.071(5) 0.023(4) 0.027(5) 0.024(5)
F9 0.269(14) 0.194(10) 0.060(5) -0.045(7) 0.024(7) -0.130(11)
O1 0.075(3) 0.063(3) 0.053(3) 0.005(2) 0.004(2) -0.007(2)
O2 0.059(2) 0.039(2) 0.065(3) 0.0034(19) 0.003(2) 0.0026(19)
O3 0.056(2) 0.072(3) 0.047(2) -0.011(2) 0.000(2) -0.017(2)
O4 0.045(2) 0.050(2) 0.062(3) -0.009(2) 0.0007(19) -0.0086(19)
O5 0.059(2) 0.049(3) 0.051(3) -0.001(2) -0.005(2) -0.0058(19)
O6 0.045(2) 0.053(2) 0.061(3) -0.0167(19) 0.0023(17) -0.0102(17)
N1 0.048(3) 0.075(4) 0.067(4) -0.021(3) 0.000(3) -0.004(3)
N2 0.057(3) 0.049(3) 0.079(4) -0.012(3) -0.016(3) 0.010(3)
C1 0.115(5) 0.100(5) 0.071(5) 0.030(4) 0.022(4) -0.017(4)
C2 0.068(5) 0.068(5) 0.067(5) 0.019(4) 0.000(3) -0.011(4)
C3 0.088(5) 0.047(4) 0.088(6) 0.014(4) 0.011(5) -0.008(4)
C4 0.055(3) 0.043(3) 0.076(4) 0.009(4) 0.000(4) -0.003(2)
C10 0.080(4) 0.052(4) 0.078(3) 0.001(3) -0.010(3) 0.022(3)
C5 0.060(3) 0.041(3) 0.083(3) 0.003(3) -0.007(3) 0.001(2)
C6 0.096(5) 0.050(3) 0.104(6) 0.021(4) 0.011(4) 0.016(3)
C7 0.102(6) 0.048(4) 0.118(5) 0.016(4) 0.006(4) 0.024(4)
C8 0.096(5) 0.043(3) 0.096(4) -0.015(3) -0.018(4) 0.021(3)
C9 0.095(5) 0.058(4) 0.075(4) -0.015(3) -0.022(3) 0.029(3)
C14 0.168(9) 0.141(9) 0.068(4) -0.012(5) -0.013(5) 0.095(8)
C13 0.220(13) 0.165(9) 0.079(5) -0.029(6) -0.011(6) 0.123(9)
C12 0.148(9) 0.121(8) 0.109(6) -0.041(5) -0.016(6) 0.079(7)
C11 0.119(7) 0.067(5) 0.119(5) -0.031(5) -0.019(5) 0.043(5)
C15 0.102(4) 0.078(4) 0.061(3) -0.025(3) 0.010(4) -0.027(3)
C16 0.067(4) 0.051(4) 0.044(4) -0.004(3) -0.007(3) -0.009(3)
C17 0.055(4) 0.058(4) 0.059(4) -0.004(3) -0.006(3) -0.019(3)
C18 0.049(3) 0.038(3) 0.054(4) 0.006(2) -0.006(2) -0.004(3)
C19 0.041(3) 0.043(3) 0.057(4) 0.008(3) -0.008(3) -0.001(2)
C20 0.047(3) 0.063(4) 0.063(4) 0.002(4) -0.006(3) -0.007(3)
C21 0.057(4) 0.060(4) 0.051(4) 0.010(3) -0.003(3) 0.001(3)
C22 0.046(3) 0.070(5) 0.057(5) 0.017(4) -0.006(3) -0.001(3)
C23 0.040(3) 0.069(5) 0.077(5) 0.013(4) -0.010(3) -0.006(3)
C24 0.048(3) 0.059(4) 0.062(4) 0.009(3) -0.013(3) -0.005(3)
C25 0.072(5) 0.106(7) 0.062(5) -0.017(5) -0.006(4) -0.013(4)
C26 0.093(7) 0.136(9) 0.072(6) -0.026(6) 0.026(5) -0.003(6)
C27 0.077(7) 0.140(10) 0.081(7) -0.002(7) 0.018(5) 0.002(6)
C28 0.055(4) 0.093(6) 0.076(6) 0.014(5) 0.001(4) -0.004(4)
C29 0.088(3) 0.083(4) 0.054(4) -0.012(3) 0.005(3) -0.011(3)
C30 0.055(4) 0.062(4) 0.055(4) -0.012(3) -0.005(3) -0.003(3)
C31 0.066(4) 0.065(4) 0.053(4) -0.013(3) 0.002(3) -0.019(3)
C32 0.045(3) 0.055(4) 0.059(4) -0.011(3) -0.005(3) -0.007(3)
C33 0.041(3) 0.053(4) 0.064(4) -0.012(3) -0.001(3) -0.007(3)
C34 0.053(3) 0.063(4) 0.075(7) -0.023(4) 0.000(4) -0.019(3)
C35 0.052(3) 0.064(4) 0.066(4) -0.013(3) -0.004(3) -0.008(3)
C36 0.053(3) 0.040(3) 0.077(7) -0.003(3) -0.010(3) -0.004(2)
C37 0.079(5) 0.061(5) 0.064(5) -0.017(4) -0.012(4) -0.020(4)
C38 0.064(4) 0.055(4) 0.065(4) -0.011(3) -0.006(3) -0.014(3)
C39 0.085(6) 0.086(6) 0.072(6) -0.022(5) 0.011(4) -0.031(5)
C40 0.082(6) 0.080(6) 0.094(7) 0.001(5) 0.016(5) -0.015(4)
C41 0.070(5) 0.070(5) 0.100(7) 0.005(5) -0.002(5) -0.019(4)
C42 0.072(4) 0.057(3) 0.089(5) -0.008(7) -0.004(7) -0.017(3)
C43 0.068(5) 0.095(6) 0.069(5) -0.022(5) -0.003(4) -0.002(4)
C44 0.060(5) 0.148(10) 0.065(6) -0.021(6) 0.000(4) 0.008(5)
C45 0.084(7) 0.126(10) 0.085(8) -0.032(7) 0.004(6) 0.039(7)
C46 0.095(7) 0.096(7) 0.087(7) -0.032(6) -0.001(6) 0.027(5)
C47 0.051(4) 0.067(5) 0.080(5) -0.028(4) -0.016(4) 0.013(3)
C48 0.055(3) 0.054(3) 0.106(6) -0.008(6) -0.011(7) 0.009(3)
C49 0.073(5) 0.064(5) 0.164(12) -0.018(6) -0.010(6) 0.015(4)
C50 0.083(6) 0.069(6) 0.191(13) 0.026(7) 0.005(7) 0.002(5)
C51 0.080(6) 0.071(7) 0.153(11) 0.015(6) -0.021(6) 0.002(5)
C52 0.070(5) 0.051(4) 0.094(6) 0.012(4) -0.011(4) -0.003(3)
F1A 0.126(9) 0.18(3) 0.15(3) 0.07(2) -0.001(13) -0.048(14)
F3A 0.24(4) 0.133(14) 0.086(12) 0.007(11) 0.054(18) -0.031(18)
F2A 0.128(14) 0.142(18) 0.097(19) 0.066(16) 0.031(13) -0.001(14)
F5A 0.116(8) 0.13(2) 0.076(16) -0.047(14) 0.026(8) -0.012(8)
F6A 0.15(2) 0.094(10) 0.09(2) -0.012(11) -0.004(15) -0.053(12)
F4A 0.138(16) 0.096(13) 0.060(8) -0.027(7) -0.001(10) -0.016(13)
F9A 0.13(2) 0.097(6) 0.044(13) -0.011(8) 0.008(13) 0.014(8)
F7A 0.146(13) 0.158(18) 0.083(19) -0.049(17) 0.026(14) -0.081(15)
F8A 0.105(10) 0.15(3) 0.065(10) 0.003(15) -0.003(9) 0.011(12)

loop_
_atom_type_symbol
_atom_type_description
_atom_type_scat_dispersion_real
_atom_type_scat_dispersion_imag
_atom_type_scat_source
C C 0.0033 0.0016 'International Tables Vol C Tables 4.2.6.8 and 6.1.1.4'
H H 0.0000 0.0000 'International Tables Vol C Tables 4.2.6.8 and 6.1.1.4'
Br Br -0.2901 2.4595 'International Tables Vol C Tables 4.2.6.8 and 6.1.1.4'
Dy Dy -0.1892 4.4098 'International Tables Vol C Tables 4.2.6.8 and 6.1.1.4'
F F 0.0171 0.0103 'International Tables Vol C Tables 4.2.6.8 and 6.1.1.4'
N N 0.0061 0.0033 'International Tables Vol C Tables 4.2.6.8 and 6.1.1.4'
O O 0.0106 0.0060 'International Tables Vol C Tables 4.2.6.8 and 6.1.1.4'

loop_
_geom_angle_atom_site_label_1
_geom_angle_atom_site_label_2
_geom_angle_atom_site_label_3
_geom_angle
_geom_angle_site_symmetry_1
_geom_angle_site_symmetry_3
_geom_angle_publ_flag
O1 Dy1 O3 79.82(18) . . ?
O1 Dy1 O6 76.98(16) . . ?
O1 Dy1 N1 81.7(2) . . ?
O1 Dy1 N2 141.7(2) . . ?
O2 Dy1 O1 73.43(16) . . ?
O2 Dy1 O3 118.48(16) . . ?
O2 Dy1 O5 77.17(15) . . ?
O2 Dy1 O6 80.66(14) . . ?
O2 Dy1 N1 149.12(19) . . ?
O2 Dy1 N2 144.59(18) . . ?
O3 Dy1 O6 143.84(15) . . ?
O3 Dy1 N1 73.44(16) . . ?
O3 Dy1 N2 75.49(18) . . ?
O4 Dy1 O1 118.18(16) . . ?
O4 Dy1 O2 74.02(15) . . ?
O4 Dy1 O3 71.92(15) . . ?
O4 Dy1 O5 77.52(15) . . ?
O4 Dy1 O6 144.03(15) . . ?
O4 Dy1 N1 135.37(17) . . ?
O4 Dy1 N2 81.15(17) . . ?
O5 Dy1 O1 140.17(17) . . ?
O5 Dy1 O3 138.81(16) . . ?
O5 Dy1 O6 72.19(15) . . ?
O5 Dy1 N1 113.73(18) . . ?
O5 Dy1 N2 73.05(17) . . ?
O6 Dy1 N1 76.06(16) . . ?
O6 Dy1 N2 107.40(16) . . ?
N1 Dy1 N2 63.5(2) . . ?
C2 O1 Dy1 130.1(5) . . ?
C4 O2 Dy1 138.9(5) . . ?
C16 O3 Dy1 132.5(4) . . ?
C18 O4 Dy1 140.8(4) . . ?
C30 O5 Dy1 129.4(4) . . ?
C32 O6 Dy1 132.4(4) . . ?
C43 N1 Dy1 119.8(6) . . ?
C43 N1 C47 119.2(7) . . ?
C47 N1 Dy1 120.8(5) . . ?
C48 N2 Dy1 119.6(7) . . ?
C52 N2 Dy1 119.4(5) . . ?
C52 N2 C48 120.4(8) . . ?
F1 C1 F3 102.5(9) . . ?
F1 C1 C2 112.3(9) . . ?
F2 C1 F1 112.2(10) . . ?
F2 C1 F3 106.1(11) . . ?
F2 C1 C2 112.6(9) . . ?
F3 C1 C2 110.5(8) . . ?
F1A C1 C2 119.4(15) . . ?
F1A C1 F3A 103.1(17) . . ?
F1A C1 F2A 101.2(15) . . ?
F3A C1 C2 113.8(13) . . ?
F2A C1 C2 116.7(12) . . ?
F2A C1 F3A 99.7(16) . . ?
O1 C2 C1 114.2(8) . . ?
O1 C2 C3 130.1(8) . . ?
C3 C2 C1 115.7(7) . . ?
C2 C3 H3 118.7 . . ?
C2 C3 C4 122.7(7) . . ?
C4 C3 H3 118.7 . . ?
O2 C4 C3 121.4(7) . . ?
O2 C4 C5 117.7(8) . . ?
C3 C4 C5 120.9(6) . . ?
C5 C10 H10 120.0 . . ?
C5 C10 C9 120.0 . . ?
C9 C10 H10 120.0 . . ?
C10 C5 C4 118.2(4) . . ?
C10 C5 C6 120.0 . . ?
C6 C5 C4 121.5(4) . . ?
C5 C6 H6 120.0 . . ?
C7 C6 C5 120.0 . . ?
C7 C6 H6 120.0 . . ?
C6 C7 H7 120.0 . . ?
C6 C7 C8 120.0 . . ?
C8 C7 H7 120.0 . . ?
C7 C8 C9 120.0 . . ?
C7 C8 C11 120.0 . . ?
C9 C8 C11 120.0 . . ?
C8 C9 C10 120.0 . . ?
C14 C9 C10 120.0 . . ?
C14 C9 C8 120.0 . . ?
C9 C14 H14 120.0 . . ?
C13 C14 C9 120.0 . . ?
C13 C14 H14 120.0 . . ?
C14 C13 H13 120.0 . . ?
C12 C13 C14 120.0 . . ?
C12 C13 H13 120.0 . . ?
C13 C12 H12 120.0 . . ?
C11 C12 C13 120.0 . . ?
C11 C12 H12 120.0 . . ?
C8 C11 H11 120.0 . . ?
C12 C11 C8 120.0 . . ?
C12 C11 H11 120.0 . . ?
F4 C15 F5 103.5(10) . . ?
F4 C15 F6 110.8(10) . . ?
F4 C15 C16 116.2(9) . . ?
F5 C15 C16 107.9(8) . . ?
F6 C15 F5 101.2(9) . . ?
F6 C15 C16 115.3(9) . . ?
F5A C15 C16 111.5(12) . . ?
F5A C15 F4A 97.5(16) . . ?
F6A C15 C16 120(2) . . ?
F6A C15 F5A 117.8(19) . . ?
F6A C15 F4A 103.0(19) . . ?
F4A C15 C16 101.4(11) . . ?
O3 C16 C15 113.9(6) . . ?
O3 C16 C17 128.5(6) . . ?
C17 C16 C15 117.5(6) . . ?
C16 C17 H17 118.7 . . ?
C16 C17 C18 122.5(6) . . ?
C18 C17 H17 118.7 . . ?
O4 C18 C17 121.2(5) . . ?
O4 C18 C19 116.8(5) . . ?
C17 C18 C19 122.0(5) . . ?
C20 C19 C18 118.3(5) . . ?
C20 C19 C24 117.8(6) . . ?
C24 C19 C18 123.7(6) . . ?
C19 C20 H20 119.2 . . ?
C19 C20 C21 121.7(6) . . ?
C21 C20 H20 119.2 . . ?
C20 C21 C22 119.5(7) . . ?
C20 C21 C25 121.9(7) . . ?
C22 C21 C25 118.5(7) . . ?
C21 C22 C28 119.0(8) . . ?
C23 C22 C21 118.9(7) . . ?
C23 C22 C28 122.1(7) . . ?
C22 C23 H23 119.5 . . ?
C24 C23 C22 121.0(6) . . ?
C24 C23 H23 119.5 . . ?
C19 C24 H24 119.4 . . ?
C23 C24 C19 121.1(7) . . ?
C23 C24 H24 119.4 . . ?
C21 C25 H25 119.2 . . ?
C26 C25 C21 121.6(8) . . ?
C26 C25 H25 119.2 . . ?
C25 C26 H26 120.4 . . ?
C25 C26 C27 119.1(9) . . ?
C27 C26 H26 120.4 . . ?
C26 C27 H27 119.6 . . ?
C28 C27 C26 120.7(9) . . ?
C28 C27 H27 119.6 . . ?
C22 C28 H28 119.6 . . ?
C27 C28 C22 120.8(8) . . ?
C27 C28 H28 119.6 . . ?
F7 C29 F8 102.5(7) . . ?
F7 C29 C30 111.6(7) . . ?
F8 C29 C30 111.2(7) . . ?
F9 C29 F7 109.7(9) . . ?
F9 C29 F8 105.0(9) . . ?
F9 C29 C30 115.9(7) . . ?
F9A C29 C30 107.7(11) . . ?
F7A C29 C30 114.9(13) . . ?
F7A C29 F9A 104.4(15) . . ?
F8A C29 C30 114.4(13) . . ?
F8A C29 F9A 103.3(14) . . ?
F8A C29 F7A 111.0(17) . . ?
O5 C30 C29 112.6(6) . . ?
O5 C30 C31 128.6(7) . . ?
C31 C30 C29 118.8(6) . . ?
C30 C31 H31 118.7 . . ?
C30 C31 C32 122.6(6) . . ?
C32 C31 H31 118.7 . . ?
O6 C32 C31 123.4(6) . . ?
O6 C32 C33 115.6(6) . . ?
C31 C32 C33 121.0(6) . . ?
C34 C33 C32 119.2(6) . . ?
C34 C33 C38 118.3(6) . . ?
C38 C33 C32 122.5(7) . . ?
C33 C34 H34 118.7 . . ?
C33 C34 C35 122.7(7) . . ?
C35 C34 H34 118.7 . . ?
C36 C35 C34 118.2(7) . . ?
C36 C35 C39 119.3(6) . . ?
C39 C35 C34 122.5(7) . . ?
C35 C36 C37 118.2(6) . . ?
C35 C36 C42 119.1(8) . . ?
C42 C36 C37 122.7(8) . . ?
C36 C37 H37 118.8 . . ?
C38 C37 C36 122.5(7) . . ?
C38 C37 H37 118.8 . . ?
C33 C38 H38 120.0 . . ?
C37 C38 C33 120.1(7) . . ?
C37 C38 H38 120.0 . . ?
C35 C39 H39 119.8 . . ?
C40 C39 C35 120.4(8) . . ?
C40 C39 H39 119.8 . . ?
C39 C40 H40 120.0 . . ?
C39 C40 C41 120.0(9) . . ?
C41 C40 H40 120.0 . . ?
C40 C41 H41 119.7 . . ?
C42 C41 C40 120.5(7) . . ?
C42 C41 H41 119.7 . . ?
C36 C42 H42 119.6 . . ?
C41 C42 C36 120.7(8) . . ?
C41 C42 H42 119.6 . . ?
N1 C43 H43 118.9 . . ?
N1 C43 C44 122.2(10) . . ?
C44 C43 H43 118.9 . . ?
C43 C44 Br1 118.6(9) . . ?
C45 C44 Br1 122.8(8) . . ?
C45 C44 C43 118.5(10) . . ?
C44 C45 H45 120.1 . . ?
C44 C45 C46 119.8(9) . . ?
C46 C45 H45 120.1 . . ?
C45 C46 H46 119.7 . . ?
C45 C46 C47 120.5(9) . . ?
C47 C46 H46 119.7 . . ?
N1 C47 C46 119.7(9) . . ?
N1 C47 C48 116.6(6) . . ?
C46 C47 C48 123.7(8) . . ?
N2 C48 C47 118.0(6) . . ?
N2 C48 C49 116.8(11) . . ?
C47 C48 C49 125.0(9) . . ?
C48 C49 H49 119.4 . . ?
C50 C49 C48 121.1(10) . . ?
C50 C49 H49 119.4 . . ?
C49 C50 H50 119.1 . . ?
C51 C50 C49 121.7(10) . . ?
C51 C50 H50 119.1 . . ?
C50 C51 H51 121.6 . . ?
C50 C51 C52 116.7(11) . . ?
C52 C51 H51 121.6 . . ?
N2 C52 C51 123.1(9) . . ?
N2 C52 H52 118.5 . . ?
C51 C52 H52 118.5 . . ?

loop_
_geom_bond_atom_site_label_1
_geom_bond_atom_site_label_2
_geom_bond_distance
_geom_bond_site_symmetry_2
_geom_bond_publ_flag
Dy1 O1 2.331(5) . ?
Dy1 O2 2.305(4) . ?
Dy1 O3 2.337(4) . ?
Dy1 O4 2.298(4) . ?
Dy1 O5 2.328(5) . ?
Dy1 O6 2.341(4) . ?
Dy1 N1 2.534(6) . ?
Dy1 N2 2.555(6) . ?
Br1 C44 1.861(11) . ?
F1 C1 1.322(11) . ?
F2 C1 1.278(12) . ?
F3 C1 1.343(12) . ?
F4 C15 1.253(13) . ?
F5 C15 1.399(14) . ?
F6 C15 1.321(13) . ?
F7 C29 1.334(10) . ?
F8 C29 1.338(10) . ?
F9 C29 1.288(10) . ?
O1 C2 1.276(8) . ?
O2 C4 1.257(7) . ?
O3 C16 1.248(7) . ?
O4 C18 1.262(6) . ?
O5 C30 1.257(7) . ?
O6 C32 1.262(7) . ?
N1 C43 1.320(11) . ?
N1 C47 1.370(10) . ?
N2 C48 1.353(11) . ?
N2 C52 1.342(10) . ?
C1 C2 1.534(12) . ?
C1 F1A 1.246(18) . ?
C1 F3A 1.305(17) . ?
C1 F2A 1.297(17) . ?
C2 C3 1.353(11) . ?
C3 H3 0.9300 . ?
C3 C4 1.439(13) . ?
C4 C5 1.498(8) . ?
C10 H10 0.9300 . ?
C10 C5 1.3900 . ?
C10 C9 1.3900 . ?
C5 C6 1.3900 . ?
C6 H6 0.9300 . ?
C6 C7 1.3900 . ?
C7 H7 0.9300 . ?
C7 C8 1.3900 . ?
C8 C9 1.3900 . ?
C8 C11 1.3900 . ?
C9 C14 1.3900 . ?
C14 H14 0.9300 . ?
C14 C13 1.3900 . ?
C13 H13 0.9300 . ?
C13 C12 1.3900 . ?
C12 H12 0.9300 . ?
C12 C11 1.3900 . ?
C11 H11 0.9300 . ?
C15 C16 1.532(10) . ?
C15 F5A 1.30(2) . ?
C15 F6A 1.19(3) . ?
C15 F4A 1.52(2) . ?
C16 C17 1.381(9) . ?
C17 H17 0.9300 . ?
C17 C18 1.405(9) . ?
C18 C19 1.476(8) . ?
C19 C20 1.384(9) . ?
C19 C24 1.418(8) . ?
C20 H20 0.9300 . ?
C20 C21 1.399(9) . ?
C21 C22 1.407(10) . ?
C21 C25 1.428(11) . ?
C22 C23 1.397(11) . ?
C22 C28 1.434(11) . ?
C23 H23 0.9300 . ?
C23 C24 1.366(10) . ?
C24 H24 0.9300 . ?
C25 H25 0.9300 . ?
C25 C26 1.360(12) . ?
C26 H26 0.9300 . ?
C26 C27 1.434(14) . ?
C27 H27 0.9300 . ?
C27 C28 1.346(14) . ?
C28 H28 0.9300 . ?
C29 C30 1.526(11) . ?
C29 F9A 1.345(17) . ?
C29 F7A 1.284(17) . ?
C29 F8A 1.248(17) . ?
C30 C31 1.371(9) . ?
C31 H31 0.9300 . ?
C31 C32 1.399(10) . ?
C32 C33 1.506(9) . ?
C33 C34 1.343(11) . ?
C33 C38 1.439(9) . ?
C34 H34 0.9300 . ?
C34 C35 1.440(9) . ?
C35 C36 1.395(9) . ?
C35 C39 1.408(11) . ?
C36 C37 1.422(10) . ?
C36 C42 1.415(9) . ?
C37 H37 0.9300 . ?
C37 C38 1.342(10) . ?
C38 H38 0.9300 . ?
C39 H39 0.9300 . ?
C39 C40 1.370(11) . ?
C40 H40 0.9300 . ?
C40 C41 1.404(12) . ?
C41 H41 0.9300 . ?
C41 C42 1.348(14) . ?
C42 H42 0.9300 . ?
C43 H43 0.9300 . ?
C43 C44 1.412(12) . ?
C44 C45 1.340(14) . ?
C45 H45 0.9300 . ?
C45 C46 1.372(16) . ?
C46 H46 0.9300 . ?
C46 C47 1.382(11) . ?
C47 C48 1.425(15) . ?
C48 C49 1.443(11) . ?
C49 H49 0.9300 . ?
C49 C50 1.360(14) . ?
C50 H50 0.9300 . ?
C50 C51 1.326(16) . ?
C51 H51 0.9300 . ?
C51 C52 1.425(13) . ?
C52 H52 0.9300 . ?

loop_
_geom_torsion_atom_site_label_1
_geom_torsion_atom_site_label_2
_geom_torsion_atom_site_label_3
_geom_torsion_atom_site_label_4
_geom_torsion
_geom_torsion_site_symmetry_1
_geom_torsion_site_symmetry_2
_geom_torsion_site_symmetry_3
_geom_torsion_site_symmetry_4
_geom_torsion_publ_flag
Dy1 O1 C2 C1 -161.0(5) . . . . ?
Dy1 O1 C2 C3 20.2(12) . . . . ?
Dy1 O2 C4 C3 -2.8(11) . . . . ?
Dy1 O2 C4 C5 177.6(3) . . . . ?
Dy1 O3 C16 C15 155.6(6) . . . . ?
Dy1 O3 C16 C17 -21.8(11) . . . . ?
Dy1 O4 C18 C17 -0.7(10) . . . . ?
Dy1 O4 C18 C19 -178.2(4) . . . . ?
Dy1 O5 C30 C29 -155.4(5) . . . . ?
Dy1 O5 C30 C31 24.1(10) . . . . ?
Dy1 O6 C32 C31 -25.9(10) . . . . ?
Dy1 O6 C32 C33 152.5(4) . . . . ?
Dy1 N1 C43 C44 173.7(6) . . . . ?
Dy1 N1 C47 C46 -173.9(6) . . . . ?
Dy1 N1 C47 C48 6.4(9) . . . . ?
Dy1 N2 C48 C47 -12.0(11) . . . . ?
Dy1 N2 C48 C49 172.0(6) . . . . ?
Dy1 N2 C52 C51 -172.9(7) . . . . ?
Br1 C44 C45 C46 178.3(8) . . . . ?
F1 C1 C2 O1 149.5(11) . . . . ?
F1 C1 C2 C3 -31.6(14) . . . . ?
F2 C1 C2 O1 -82.7(14) . . . . ?
F2 C1 C2 C3 96.2(14) . . . . ?
F3 C1 C2 O1 35.8(12) . . . . ?
F3 C1 C2 C3 -145.3(11) . . . . ?
F4 C15 C16 O3 50.0(15) . . . . ?
F4 C15 C16 C17 -132.3(14) . . . . ?
F5 C15 C16 O3 -65.6(11) . . . . ?
F5 C15 C16 C17 112.0(10) . . . . ?
F6 C15 C16 O3 -177.9(10) . . . . ?
F6 C15 C16 C17 -0.2(13) . . . . ?
F7 C29 C30 O5 60.3(9) . . . . ?
F7 C29 C30 C31 -119.3(9) . . . . ?
F8 C29 C30 O5 -53.5(9) . . . . ?
F8 C29 C30 C31 126.9(9) . . . . ?
F9 C29 C30 O5 -173.2(12) . . . . ?
F9 C29 C30 C31 7.2(14) . . . . ?
O1 C2 C3 C4 -1.9(14) . . . . ?
O2 C4 C5 C10 -17.1(7) . . . . ?
O2 C4 C5 C6 156.7(5) . . . . ?
O3 C16 C17 C18 8.0(12) . . . . ?
O4 C18 C19 C20 7.2(9) . . . . ?
O4 C18 C19 C24 -168.1(6) . . . . ?
O5 C30 C31 C32 2.5(12) . . . . ?
O6 C32 C33 C34 -5.8(9) . . . . ?
O6 C32 C33 C38 173.6(6) . . . . ?
N1 C43 C44 Br1 -179.3(6) . . . . ?
N1 C43 C44 C45 1.8(13) . . . . ?
N1 C47 C48 N2 3.8(12) . . . . ?
N1 C47 C48 C49 179.5(9) . . . . ?
N2 C48 C49 C50 -1.1(15) . . . . ?
C1 C2 C3 C4 179.4(7) . . . . ?
C2 C3 C4 O2 -7.5(12) . . . . ?
C2 C3 C4 C5 172.1(7) . . . . ?
C3 C4 C5 C10 163.3(6) . . . . ?
C3 C4 C5 C6 -22.9(8) . . . . ?
C4 C5 C6 C7 -173.7(4) . . . . ?
C10 C5 C6 C7 0.0 . . . . ?
C10 C9 C14 C13 180.0 . . . . ?
C5 C10 C9 C8 0.0 . . . . ?
C5 C10 C9 C14 180.0 . . . . ?
C5 C6 C7 C8 0.0 . . . . ?
C6 C7 C8 C9 0.0 . . . . ?
C6 C7 C8 C11 180.0 . . . . ?
C7 C8 C9 C10 0.0 . . . . ?
C7 C8 C9 C14 180.0 . . . . ?
C7 C8 C11 C12 180.0 . . . . ?
C8 C9 C14 C13 0.0 . . . . ?
C9 C10 C5 C4 173.9(4) . . . . ?
C9 C10 C5 C6 0.0 . . . . ?
C9 C8 C11 C12 0.0 . . . . ?
C9 C14 C13 C12 0.0 . . . . ?
C14 C13 C12 C11 0.0 . . . . ?
C13 C12 C11 C8 0.0 . . . . ?
C11 C8 C9 C10 180.0 . . . . ?
C11 C8 C9 C14 0.0 . . . . ?
C15 C16 C17 C18 -169.3(7) . . . . ?
C16 C17 C18 O4 3.5(10) . . . . ?
C16 C17 C18 C19 -179.1(6) . . . . ?
C17 C18 C19 C20 -170.3(6) . . . . ?
C17 C18 C19 C24 14.4(9) . . . . ?
C18 C19 C20 C21 -175.1(6) . . . . ?
C18 C19 C24 C23 175.1(6) . . . . ?
C19 C20 C21 C22 0.1(10) . . . . ?
C19 C20 C21 C25 179.3(7) . . . . ?
C20 C19 C24 C23 -0.2(9) . . . . ?
C20 C21 C22 C23 -1.0(10) . . . . ?
C20 C21 C22 C28 177.9(7) . . . . ?
C20 C21 C25 C26 -176.7(8) . . . . ?
C21 C22 C23 C24 1.2(11) . . . . ?
C21 C22 C28 C27 1.5(12) . . . . ?
C21 C25 C26 C27 -3.7(16) . . . . ?
C22 C21 C25 C26 2.5(13) . . . . ?
C22 C23 C24 C19 -0.6(10) . . . . ?
C23 C22 C28 C27 -179.6(9) . . . . ?
C24 C19 C20 C21 0.4(10) . . . . ?
C25 C21 C22 C23 179.9(7) . . . . ?
C25 C21 C22 C28 -1.3(11) . . . . ?
C25 C26 C27 C28 4.0(17) . . . . ?
C26 C27 C28 C22 -2.9(16) . . . . ?
C28 C22 C23 C24 -177.6(7) . . . . ?
C29 C30 C31 C32 -178.0(7) . . . . ?
C30 C31 C32 O6 -2.1(12) . . . . ?
C30 C31 C32 C33 179.5(7) . . . . ?
C31 C32 C33 C34 172.7(7) . . . . ?
C31 C32 C33 C38 -7.9(10) . . . . ?
C32 C33 C34 C35 -179.8(6) . . . . ?
C32 C33 C38 C37 -179.6(7) . . . . ?
C33 C34 C35 C36 -1.4(11) . . . . ?
C33 C34 C35 C39 178.6(8) . . . . ?
C34 C33 C38 C37 -0.2(11) . . . . ?
C34 C35 C36 C37 1.4(10) . . . . ?
C34 C35 C36 C42 -176.5(6) . . . . ?
C34 C35 C39 C40 177.0(8) . . . . ?
C35 C36 C37 C38 -0.9(12) . . . . ?
C35 C36 C42 C41 -2.2(11) . . . . ?
C35 C39 C40 C41 1.1(15) . . . . ?
C36 C35 C39 C40 -3.0(13) . . . . ?
C36 C37 C38 C33 0.3(12) . . . . ?
C37 C36 C42 C41 180.0(8) . . . . ?
C38 C33 C34 C35 0.7(11) . . . . ?
C39 C35 C36 C37 -178.6(8) . . . . ?
C39 C35 C36 C42 3.5(11) . . . . ?
C39 C40 C41 C42 0.2(14) . . . . ?
C40 C41 C42 C36 0.3(12) . . . . ?
C42 C36 C37 C38 176.9(7) . . . . ?
C43 N1 C47 C46 0.1(10) . . . . ?
C43 N1 C47 C48 -179.7(7) . . . . ?
C43 C44 C45 C46 -2.9(15) . . . . ?
C44 C45 C46 C47 2.7(16) . . . . ?
C45 C46 C47 N1 -1.2(14) . . . . ?
C45 C46 C47 C48 178.5(10) . . . . ?
C46 C47 C48 N2 -175.9(8) . . . . ?
C46 C47 C48 C49 -0.3(15) . . . . ?
C47 N1 C43 C44 -0.3(11) . . . . ?
C47 C48 C49 C50 -176.8(10) . . . . ?
C48 N2 C52 C51 -1.4(12) . . . . ?
C48 C49 C50 C51 2.8(17) . . . . ?
C49 C50 C51 C52 -3.5(17) . . . . ?
C50 C51 C52 N2 2.9(14) . . . . ?
C52 N2 C48 C47 176.5(7) . . . . ?
C52 N2 C48 C49 0.4(12) . . . . ?
F1A C1 C2 O1 97(3) . . . . ?
F1A C1 C2 C3 -84(3) . . . . ?
F3A C1 C2 O1 -25(3) . . . . ?
F3A C1 C2 C3 153(3) . . . . ?
F2A C1 C2 O1 -141(2) . . . . ?
F2A C1 C2 C3 38(2) . . . . ?
F5A C15 C16 O3 -13(2) . . . . ?
F5A C15 C16 C17 164(2) . . . . ?
F6A C15 C16 O3 -158(2) . . . . ?
F6A C15 C16 C17 20(3) . . . . ?
F4A C15 C16 O3 89.6(14) . . . . ?
F4A C15 C16 C17 -92.7(14) . . . . ?
F9A C29 C30 O5 130.6(16) . . . . ?
F9A C29 C30 C31 -49.0(17) . . . . ?
F7A C29 C30 O5 15(2) . . . . ?
F7A C29 C30 C31 -165(2) . . . . ?
F8A C29 C30 O5 -115(2) . . . . ?
F8A C29 C30 C31 65(2) . . . . ?
